data_7219338
loop_
_publ_author_name
'Murcia-Garc\'ia, Cristina'
'Bauz\'a, Antonio'
'Schnakenburg, Gregor'
'Frontera, Antonio'
'Streubel, Rainer'

_publ_section_title
;
 Surprising behaviour of M--CO(lone pair)&#x22EF;\p(arene) interactions in
 the solid state of fluorinated oxaphosphirane complexes
;
_journal_issue 8
_journal_name_full CrystEngComm
_journal_page_first 1769
_journal_paper_doi 10.1039/C5CE00104H
_journal_volume 17
_journal_year 2015
_chemical_formula_moiety 'C31 H18 F3 O6 P W'
_chemical_formula_sum 'C31 H18 F3 O6 P W'
_chemical_formula_weight 758.27
_chemical_name_systematic
; 
 ? 
;
_chemical_properties_physical Air-sensitive
_space_group_IT_number 2
_symmetry_cell_setting triclinic
_symmetry_space_group_name_Hall '-P 1'
_symmetry_space_group_name_H-M 'P -1'
_atom_sites_solution_hydrogens geom
_atom_sites_solution_primary direct
_atom_sites_solution_secondary difmap
_audit_creation_method SHELXL-97
_audit_update_record
;
2014-11-25 deposited with the CCDC.
2015-01-20 downloaded from the CCDC.
;
_cell_angle_alpha 76.9465(16)
_cell_angle_beta 87.9808(16)
_cell_angle_gamma 86.8159(16)
_cell_formula_units_Z 4
_cell_length_a 10.6618(3)
_cell_length_b 16.0963(4)
_cell_length_c 16.5683(5)
_cell_measurement_reflns_used 9756
_cell_measurement_temperature 123(2)
_cell_measurement_theta_max 29.13
_cell_measurement_theta_min 1.00
_cell_volume 2764.87(13)
_computing_cell_refinement 'HKL Scalepack (Otwinowski & Minor 1997)'
_computing_data_collection 'HKL Denzo and Scalepack (Otwinowski & Minor 1997)'
_computing_data_reduction 'HKL Denzo and Scalepack (Otwinowski & Minor 1997)'
_computing_molecular_graphics 'DIAMOND (Brandenburg, 1999)'
_computing_publication_material 'SHELXL97 (Sheldrick, 1997)'
_computing_structure_refinement 'SHELXL-97 (Sheldrick, 1997)'
_computing_structure_solution 'SHELXS-97 (Sheldrick, 1990)'
_diffrn_ambient_temperature 123(2)
_diffrn_detector_area_resol_mean 9
_diffrn_measured_fraction_theta_full 0.994
_diffrn_measured_fraction_theta_max 0.994
_diffrn_measurement_device '95mm CCD camera on \k-goniostat'
_diffrn_measurement_device_type 'Nonius KappaCCD'
_diffrn_measurement_method 'CCD rotation images, thick slices'
_diffrn_radiation_monochromator 'horizonally mounted graphite crystal'
_diffrn_radiation_type MoK\a
_diffrn_radiation_wavelength 0.71073
_diffrn_reflns_av_R_equivalents 0.0673
_diffrn_reflns_av_sigmaI/netI 0.0599
_diffrn_reflns_limit_h_max 13
_diffrn_reflns_limit_h_min -12
_diffrn_reflns_limit_k_max 19
_diffrn_reflns_limit_k_min -19
_diffrn_reflns_limit_l_max 20
_diffrn_reflns_limit_l_min -18
_diffrn_reflns_number 31025
_diffrn_reflns_theta_full 26.00
_diffrn_reflns_theta_max 26.00
_diffrn_reflns_theta_min 2.56
_exptl_absorpt_coefficient_mu 4.301
_exptl_absorpt_correction_T_max 0.5115
_exptl_absorpt_correction_T_min 0.1228
_exptl_absorpt_correction_type multi-scan
_exptl_absorpt_process_details
;
R.H. Blessing, Acta Cryst. (1995), A51, 33-38
;
_exptl_crystal_colour colourless
_exptl_crystal_density_diffrn 1.822
_exptl_crystal_density_method 'not measured'
_exptl_crystal_description rod
_exptl_crystal_F_000 1472
_exptl_crystal_size_max 0.84
_exptl_crystal_size_mid 0.36
_exptl_crystal_size_min 0.18
_refine_diff_density_max 1.991
_refine_diff_density_min -2.996
_refine_diff_density_rms 0.180
_refine_ls_extinction_method none
_refine_ls_goodness_of_fit_ref 1.005
_refine_ls_hydrogen_treatment constr
_refine_ls_matrix_type full
_refine_ls_number_parameters 757
_refine_ls_number_reflns 10799
_refine_ls_number_restraints 7
_refine_ls_restrained_S_all 1.006
_refine_ls_R_factor_all 0.0482
_refine_ls_R_factor_gt 0.0362
_refine_ls_shift/su_max 0.014
_refine_ls_shift/su_mean 0.000
_refine_ls_structure_factor_coef Fsqd
_refine_ls_weighting_details 'calc w=1/[\s^2^(Fo^2^)+(0.0487P)^2^+0.0000P] where P=(Fo^2^+2Fc^2^)/3'
_refine_ls_weighting_scheme calc
_refine_ls_wR_factor_gt 0.0852
_refine_ls_wR_factor_ref 0.0898
_reflns_number_gt 8776
_reflns_number_total 10799
_reflns_threshold_expression >2sigma(I)
_cod_data_source_file c5ce00104h2.cif
_cod_data_source_block 3140
_cod_depositor_comments
;
The following automatic conversions were performed:

'_exptl_absorpt_correction_type' value 'Multi-Scan' changed to
'multi-scan' according to
/usr/data/users/saulius/crontab/automatic-downloads/rss-feeds/RSC/lib/dictionaries/cif_core.dic
dictionary named 'cif_core.dic' version 2.4.2 from 2011-04-26.

Automatic conversion script
Id: cif_fix_values 3008 2015-01-20 13:52:24Z robertas 

 Adding full bibliography for 7219337--7219339.cif.
;
_cod_original_cell_volume 2764.88(13)
_cod_database_code 7219338

loop_
_symmetry_equiv_pos_as_xyz
'x, y, z'
'-x, -y, -z'

loop_
_atom_site_label
_atom_site_type_symbol
_atom_site_fract_x
_atom_site_fract_y
_atom_site_fract_z
_atom_site_U_iso_or_equiv
_atom_site_adp_type
_atom_site_occupancy
_atom_site_symmetry_multiplicity
_atom_site_calc_flag
_atom_site_refinement_flags
C1 C 0.7582(4) 0.7582(3) 0.6258(3) 0.0194(10) Uani 1 1 d .
H1A H 0.7313 0.7074 0.6684 0.023 Uiso 1 1 calc R
C2 C 0.8848(4) 0.7875(3) 0.6370(3) 0.0202(10) Uani 1 1 d .
C3 C 0.9041(4) 0.8552(3) 0.6736(3) 0.0228(11) Uani 1 1 d .
C4 C 1.0211(5) 0.8808(3) 0.6880(3) 0.0267(12) Uani 1 1 d .
H4A H 1.0304 0.9275 0.7133 0.032 Uiso 1 1 calc R
C5 C 1.1232(4) 0.8358(3) 0.6643(3) 0.0232(11) Uani 1 1 d .
C6 C 1.1138(4) 0.7678(3) 0.6280(3) 0.0232(11) Uani 1 1 d .
H6A H 1.1861 0.7373 0.6123 0.028 Uiso 1 1 calc R
C7 C 0.9940(4) 0.7462(3) 0.6156(3) 0.0210(11) Uani 1 1 d .
C8 C 0.5714(4) 0.6865(3) 0.5368(3) 0.0175(10) Uani 1 1 d .
C9 C 0.4523(4) 0.7245(3) 0.4895(3) 0.0159(10) Uani 1 1 d .
C10 C 0.4179(4) 0.8104(3) 0.4743(3) 0.0177(10) Uani 1 1 d .
H10A H 0.4716 0.8485 0.4907 0.021 Uiso 1 1 calc R
C11 C 0.3058(5) 0.8423(3) 0.4354(3) 0.0247(11) Uani 1 1 d .
H11A H 0.2844 0.9018 0.4247 0.030 Uiso 1 1 calc R
C12 C 0.2258(5) 0.7872(3) 0.4124(3) 0.0258(11) Uani 1 1 d .
H12A H 0.1500 0.8089 0.3852 0.031 Uiso 1 1 calc R
C13 C 0.2568(4) 0.7008(3) 0.4293(3) 0.0254(11) Uani 1 1 d .
H13A H 0.2017 0.6629 0.4139 0.030 Uiso 1 1 calc R
C14 C 0.3682(4) 0.6687(3) 0.4688(3) 0.0193(10) Uani 1 1 d .
H14A H 0.3876 0.6089 0.4817 0.023 Uiso 1 1 calc R
C15 C 0.6513(4) 0.6215(3) 0.4983(3) 0.0151(9) Uani 1 1 d .
C16 C 0.6316(5) 0.6091(3) 0.4191(3) 0.0218(11) Uani 1 1 d .
H16A H 0.5637 0.6390 0.3877 0.026 Uiso 1 1 calc R
C17 C 0.7112(5) 0.5528(3) 0.3860(3) 0.0262(12) Uani 1 1 d .
H17A H 0.6968 0.5445 0.3322 0.031 Uiso 1 1 calc R
C18 C 0.8115(5) 0.5085(3) 0.4309(3) 0.0254(11) Uani 1 1 d .
H18A H 0.8651 0.4699 0.4084 0.031 Uiso 1 1 calc R
C19 C 0.8316(4) 0.5218(3) 0.5087(3) 0.0234(11) Uani 1 1 d .
H19A H 0.8996 0.4918 0.5400 0.028 Uiso 1 1 calc R
C20 C 0.7545(4) 0.5779(3) 0.5414(3) 0.0185(10) Uani 1 1 d .
H20A H 0.7716 0.5871 0.5945 0.022 Uiso 1 1 calc R
C21 C 0.5264(4) 0.6508(3) 0.6266(3) 0.0170(10) Uani 1 1 d .
C22 C 0.5372(4) 0.5645(3) 0.6669(3) 0.0195(10) Uani 1 1 d .
H22A H 0.5798 0.5248 0.6396 0.023 Uiso 1 1 calc R
C23 C 0.4872(5) 0.5359(3) 0.7457(3) 0.0245(11) Uani 1 1 d .
H23A H 0.4960 0.4769 0.7717 0.029 Uiso 1 1 calc R
C24 C 0.4244(4) 0.5917(3) 0.7872(3) 0.0219(11) Uani 1 1 d .
H24A H 0.3920 0.5720 0.8419 0.026 Uiso 1 1 calc R
C25 C 0.4098(4) 0.6772(3) 0.7472(3) 0.0198(10) Uani 1 1 d .
H25A H 0.3646 0.7161 0.7743 0.024 Uiso 1 1 calc R
C26 C 0.4599(4) 0.7063(3) 0.6691(3) 0.0181(10) Uani 1 1 d .
H26A H 0.4494 0.7652 0.6432 0.022 Uiso 1 1 calc R
C27 C 0.8277(4) 0.9208(3) 0.2824(3) 0.0205(10) Uani 1 1 d .
C28 C 0.6652(5) 0.9534(3) 0.4151(3) 0.0226(11) Uani 1 1 d U
C29 C 0.9203(5) 0.8953(3) 0.4425(3) 0.0219(11) Uani 1 1 d U
C30 C 0.8842(4) 0.7469(3) 0.3758(3) 0.0201(10) Uani 1 1 d .
C31 C 0.6302(5) 0.8144(3) 0.3296(3) 0.0224(11) Uani 1 1 d U
C32 C 1.1836(4) 0.7599(3) -0.0919(3) 0.0173(10) Uani 1 1 d .
H32A H 1.2112 0.8148 -0.1278 0.021 Uiso 1 1 calc R
C33 C 1.0560(4) 0.7357(3) -0.1073(3) 0.0182(10) Uani 1 1 d .
C34 C 0.9489(5) 0.7756(3) -0.0807(3) 0.0212(11) Uani 1 1 d .
C35 C 0.8268(4) 0.7608(3) -0.0970(3) 0.0239(11) Uani 1 1 d .
H35A H 0.7563 0.7908 -0.0785 0.029 Uiso 1 1 calc R
C36 C 0.8145(4) 0.6999(3) -0.1416(3) 0.0220(11) Uani 1 1 d .
C37 C 0.9139(5) 0.6557(3) -0.1702(3) 0.0225(11) Uani 1 1 d .
H37A H 0.9013 0.6137 -0.2009 0.027 Uiso 1 1 calc R
C38 C 1.0325(4) 0.6748(3) -0.1522(3) 0.0212(11) Uani 1 1 d .
C39 C 1.3750(4) 0.8099(3) 0.0104(3) 0.0150(10) Uani 1 1 d .
C40 C 1.4969(4) 0.7656(3) 0.0509(3) 0.0168(10) Uani 1 1 d .
C41 C 1.5838(4) 0.8166(3) 0.0744(3) 0.0219(11) Uani 1 1 d .
H41A H 1.5661 0.8764 0.0662 0.026 Uiso 1 1 calc R
C42 C 1.6962(5) 0.7807(3) 0.1096(3) 0.0290(12) Uani 1 1 d .
H42A H 1.7532 0.8159 0.1274 0.035 Uiso 1 1 calc R
C43 C 1.7254(5) 0.6952(3) 0.1191(3) 0.0293(12) Uani 1 1 d .
H43A H 1.8019 0.6711 0.1441 0.035 Uiso 1 1 calc R
C44 C 1.6434(5) 0.6440(3) 0.0923(3) 0.0262(11) Uani 1 1 d .
H44A H 1.6643 0.5849 0.0976 0.031 Uiso 1 1 calc R
C45 C 1.5292(4) 0.6797(3) 0.0573(3) 0.0229(11) Uani 1 1 d .
H45A H 1.4737 0.6448 0.0378 0.027 Uiso 1 1 calc R
C46 C 1.3014(4) 0.8625(3) 0.0650(3) 0.0168(10) Uani 1 1 d .
C47 C 1.1970(4) 0.9154(3) 0.0328(3) 0.0223(11) Uani 1 1 d .
H47A H 1.1725 0.9178 -0.0223 0.027 Uiso 1 1 calc R
C48 C 1.1295(5) 0.9641(3) 0.0800(4) 0.0297(13) Uani 1 1 d .
H48A H 1.0598 0.9998 0.0569 0.036 Uiso 1 1 calc R
C49 C 1.1629(5) 0.9610(3) 0.1603(4) 0.0321(13) Uani 1 1 d .
H49A H 1.1185 0.9962 0.1918 0.039 Uiso 1 1 calc R
C50 C 1.2610(5) 0.9067(3) 0.1949(3) 0.0253(11) Uani 1 1 d .
H50A H 1.2820 0.9025 0.2510 0.030 Uiso 1 1 calc R
C51 C 1.3294(4) 0.8581(3) 0.1472(3) 0.0211(11) Uani 1 1 d .
H51A H 1.3969 0.8210 0.1716 0.025 Uiso 1 1 calc R
C52 C 1.4149(4) 0.8612(3) -0.0751(3) 0.0185(10) Uani 1 1 d .
C53 C 1.4052(5) 0.9499(3) -0.0972(3) 0.0232(11) Uani 1 1 d .
H53A H 1.3661 0.9806 -0.0596 0.028 Uiso 1 1 calc R
C54 C 1.4516(5) 0.9945(3) -0.1730(3) 0.0271(12) Uani 1 1 d .
H54A H 1.4434 1.0551 -0.1870 0.032 Uiso 1 1 calc R
C55 C 1.5098(5) 0.9507(3) -0.2285(3) 0.0279(12) Uani 1 1 d .
H55A H 1.5412 0.9810 -0.2806 0.033 Uiso 1 1 calc R
C56 C 1.5214(5) 0.8624(3) -0.2068(3) 0.0272(12) Uani 1 1 d .
H56A H 1.5606 0.8319 -0.2445 0.033 Uiso 1 1 calc R
C57 C 1.4767(4) 0.8184(3) -0.1312(3) 0.0213(11) Uani 1 1 d .
H57A H 1.4879 0.7580 -0.1167 0.026 Uiso 1 1 calc R
C58 C 1.1010(5) 0.5507(3) 0.2328(3) 0.0249(11) Uani 1 1 d .
C59 C 1.2746(5) 0.5392(3) 0.0942(3) 0.0244(11) Uani 1 1 d .
C60 C 1.0233(5) 0.5980(3) 0.0692(3) 0.0224(11) Uani 1 1 d U
C61 C 1.0579(5) 0.7317(3) 0.1607(3) 0.0218(11) Uani 1 1 d U
C62 C 1.3037(5) 0.6519(3) 0.2092(3) 0.0232(11) Uani 1 1 d U
F1 F 0.8020(3) 0.89777(19) 0.6986(2) 0.0360(8) Uani 1 1 d .
F2 F 1.2387(3) 0.85895(19) 0.6789(2) 0.0354(8) Uani 1 1 d .
F3 F 0.9809(3) 0.67916(18) 0.5796(2) 0.0325(7) Uani 1 1 d .
F4 F 0.9659(3) 0.83520(18) -0.0364(2) 0.0340(8) Uani 1 1 d .
F5 F 0.6976(3) 0.68329(18) -0.16135(19) 0.0310(7) Uani 1 1 d .
F6 F 1.1314(3) 0.63351(19) -0.18125(19) 0.0331(7) Uani 1 1 d .
O1 O 0.6591(3) 0.82600(19) 0.59950(19) 0.0185(7) Uani 1 1 d .
O2 O 0.8586(3) 0.9616(2) 0.2187(2) 0.0336(9) Uani 1 1 d .
O3 O 0.6063(4) 1.0093(2) 0.4302(2) 0.0348(9) Uani 1 1 d .
O4 O 1.0040(3) 0.9229(2) 0.4660(2) 0.0306(9) Uani 1 1 d .
O5 O 0.9483(3) 0.6913(2) 0.3663(2) 0.0309(9) Uani 1 1 d .
O6 O 0.5519(3) 0.7978(2) 0.2914(2) 0.0290(8) Uani 1 1 d U
O7 O 1.2807(3) 0.68965(19) -0.07558(19) 0.0190(7) Uani 1 1 d .
O8 O 1.0630(4) 0.5046(2) 0.2894(2) 0.0374(9) Uani 1 1 d .
O9 O 1.3368(4) 0.4906(2) 0.0680(2) 0.0344(9) Uani 1 1 d .
O10 O 0.9428(3) 0.5725(2) 0.0393(2) 0.0295(8) Uani 1 1 d .
O11 O 0.9962(3) 0.7857(2) 0.1781(2) 0.0319(9) Uani 1 1 d .
O12 O 1.3766(3) 0.6573(2) 0.2555(2) 0.0300(9) Uani 1 1 d .
P1 P 0.69032(11) 0.77150(7) 0.52639(7) 0.0157(3) Uani 1 1 d .
P2 P 1.25355(11) 0.72931(7) 0.00829(8) 0.0153(3) Uani 1 1 d .
W1 W 0.772253(16) 0.850882(11) 0.391617(11) 0.01672(7) Uani 1 1 d U
W2 W 1.166808(16) 0.632479(11) 0.132562(11) 0.01654(7) Uani 1 1 d U

loop_
_atom_site_aniso_label
_atom_site_aniso_U_11
_atom_site_aniso_U_22
_atom_site_aniso_U_33
_atom_site_aniso_U_23
_atom_site_aniso_U_13
_atom_site_aniso_U_12
C1 0.014(2) 0.021(3) 0.024(3) -0.009(2) 0.000(2) 0.0014(19)
C2 0.019(3) 0.024(3) 0.018(3) -0.004(2) 0.000(2) -0.002(2)
C3 0.015(3) 0.033(3) 0.023(3) -0.013(2) -0.001(2) 0.000(2)
C4 0.021(3) 0.031(3) 0.032(3) -0.016(2) 0.000(2) -0.008(2)
C5 0.013(3) 0.028(3) 0.028(3) -0.002(2) -0.005(2) -0.006(2)
C6 0.015(3) 0.025(3) 0.028(3) -0.004(2) 0.000(2) 0.004(2)
C7 0.018(3) 0.020(3) 0.024(3) -0.003(2) -0.003(2) -0.0005(19)
C8 0.013(2) 0.023(3) 0.020(3) -0.011(2) 0.0007(19) -0.0006(19)
C9 0.011(2) 0.022(3) 0.015(2) -0.005(2) 0.0026(18) 0.0030(18)
C10 0.007(2) 0.023(3) 0.023(3) -0.005(2) 0.0031(18) -0.0020(18)
C11 0.018(3) 0.026(3) 0.029(3) -0.005(2) 0.001(2) 0.004(2)
C12 0.014(3) 0.034(3) 0.026(3) -0.001(2) -0.005(2) 0.001(2)
C13 0.013(3) 0.035(3) 0.030(3) -0.011(2) 0.001(2) -0.004(2)
C14 0.015(2) 0.020(2) 0.024(3) -0.006(2) 0.002(2) 0.0005(19)
C15 0.011(2) 0.016(2) 0.020(2) -0.007(2) 0.0060(18) -0.0019(17)
C16 0.017(3) 0.026(3) 0.026(3) -0.012(2) 0.004(2) -0.004(2)
C17 0.026(3) 0.029(3) 0.029(3) -0.017(2) 0.013(2) -0.010(2)
C18 0.021(3) 0.021(3) 0.036(3) -0.013(2) 0.009(2) 0.000(2)
C19 0.012(2) 0.022(3) 0.036(3) -0.006(2) 0.003(2) 0.0011(19)
C20 0.013(2) 0.018(2) 0.026(3) -0.008(2) 0.0045(19) -0.0024(18)
C21 0.010(2) 0.022(3) 0.020(3) -0.005(2) -0.0002(18) -0.0025(18)
C22 0.012(2) 0.023(3) 0.024(3) -0.007(2) -0.001(2) 0.0008(19)
C23 0.022(3) 0.020(3) 0.032(3) -0.006(2) 0.001(2) 0.001(2)
C24 0.019(3) 0.029(3) 0.018(3) -0.006(2) 0.002(2) -0.001(2)
C25 0.017(3) 0.023(3) 0.022(3) -0.011(2) 0.001(2) 0.0011(19)
C26 0.013(2) 0.020(2) 0.023(3) -0.008(2) -0.0008(19) -0.0007(18)
C27 0.013(2) 0.027(3) 0.021(3) -0.005(2) 0.003(2) -0.003(2)
C28 0.017(3) 0.027(3) 0.022(3) 0.000(2) 0.002(2) -0.008(2)
C29 0.020(3) 0.014(2) 0.030(3) -0.004(2) 0.002(2) 0.0017(19)
C30 0.016(3) 0.024(3) 0.022(3) -0.007(2) 0.003(2) -0.006(2)
C31 0.023(3) 0.021(3) 0.021(3) -0.001(2) 0.005(2) 0.001(2)
C32 0.014(2) 0.021(2) 0.017(2) -0.006(2) -0.0016(19) -0.0026(19)
C33 0.014(2) 0.022(3) 0.019(3) -0.005(2) -0.0016(19) 0.0006(19)
C34 0.022(3) 0.020(3) 0.024(3) -0.011(2) 0.000(2) 0.002(2)
C35 0.014(3) 0.026(3) 0.032(3) -0.009(2) 0.000(2) 0.005(2)
C36 0.013(3) 0.027(3) 0.024(3) 0.001(2) -0.002(2) -0.006(2)
C37 0.022(3) 0.023(3) 0.025(3) -0.009(2) -0.002(2) -0.001(2)
C38 0.018(3) 0.025(3) 0.023(3) -0.010(2) 0.000(2) 0.002(2)
C39 0.010(2) 0.017(2) 0.019(2) -0.007(2) -0.0011(18) 0.0000(17)
C40 0.012(2) 0.021(3) 0.017(2) -0.005(2) -0.0003(18) 0.0021(18)
C41 0.014(3) 0.026(3) 0.030(3) -0.015(2) 0.003(2) 0.002(2)
C42 0.017(3) 0.043(3) 0.031(3) -0.019(3) 0.000(2) -0.002(2)
C43 0.014(3) 0.042(3) 0.032(3) -0.007(3) -0.003(2) 0.006(2)
C44 0.020(3) 0.024(3) 0.030(3) 0.002(2) 0.004(2) 0.007(2)
C45 0.012(2) 0.023(3) 0.032(3) -0.004(2) 0.005(2) -0.0020(19)
C46 0.014(2) 0.017(2) 0.021(3) -0.008(2) 0.0025(19) -0.0029(18)
C47 0.015(3) 0.021(3) 0.033(3) -0.011(2) -0.003(2) -0.0010(19)
C48 0.022(3) 0.029(3) 0.043(3) -0.019(3) -0.006(2) 0.007(2)
C49 0.018(3) 0.039(3) 0.049(4) -0.031(3) 0.004(2) 0.000(2)
C50 0.021(3) 0.035(3) 0.026(3) -0.017(2) 0.002(2) -0.005(2)
C51 0.014(3) 0.026(3) 0.025(3) -0.010(2) 0.001(2) -0.0006(19)
C52 0.013(2) 0.022(3) 0.022(3) -0.005(2) -0.0045(19) -0.0050(19)
C53 0.022(3) 0.025(3) 0.025(3) -0.010(2) -0.001(2) -0.001(2)
C54 0.033(3) 0.022(3) 0.026(3) -0.004(2) -0.001(2) -0.006(2)
C55 0.024(3) 0.034(3) 0.024(3) -0.003(2) 0.000(2) -0.012(2)
C56 0.020(3) 0.039(3) 0.026(3) -0.013(2) 0.001(2) -0.004(2)
C57 0.013(2) 0.030(3) 0.024(3) -0.010(2) 0.001(2) -0.004(2)
C58 0.032(3) 0.019(3) 0.022(3) -0.001(2) 0.011(2) -0.006(2)
C59 0.028(3) 0.018(3) 0.027(3) -0.003(2) -0.001(2) -0.004(2)
C60 0.022(3) 0.020(3) 0.024(3) -0.002(2) 0.006(2) 0.000(2)
C61 0.018(3) 0.026(3) 0.020(3) -0.002(2) 0.003(2) -0.006(2)
C62 0.024(3) 0.021(3) 0.024(3) -0.006(2) 0.002(2) 0.006(2)
F1 0.0192(16) 0.0487(19) 0.051(2) -0.0356(17) 0.0032(14) -0.0015(14)
F2 0.0169(16) 0.0381(18) 0.054(2) -0.0123(16) -0.0072(14) -0.0095(13)
F3 0.0189(16) 0.0316(16) 0.054(2) -0.0258(15) -0.0038(14) 0.0043(12)
F4 0.0225(16) 0.0349(17) 0.054(2) -0.0310(16) -0.0077(14) 0.0064(13)
F5 0.0138(15) 0.0372(17) 0.045(2) -0.0152(15) -0.0059(13) -0.0036(12)
F6 0.0171(16) 0.0489(19) 0.0424(19) -0.0307(16) 0.0008(13) 0.0030(13)
O1 0.0115(16) 0.0243(17) 0.0227(18) -0.0122(15) 0.0025(13) 0.0000(13)
O2 0.027(2) 0.039(2) 0.033(2) -0.0053(19) 0.0039(17) -0.0058(17)
O3 0.036(2) 0.025(2) 0.043(2) -0.0100(18) 0.0125(18) 0.0055(17)
O4 0.025(2) 0.028(2) 0.042(2) -0.0130(18) -0.0082(17) -0.0048(16)
O5 0.022(2) 0.032(2) 0.041(2) -0.0146(18) 0.0057(17) -0.0001(16)
O6 0.029(2) 0.035(2) 0.022(2) -0.0026(16) -0.0070(16) -0.0102(16)
O7 0.0133(17) 0.0246(18) 0.0215(18) -0.0115(15) 0.0022(13) 0.0014(13)
O8 0.044(3) 0.039(2) 0.029(2) -0.0065(19) 0.0064(19) -0.0097(19)
O9 0.036(2) 0.025(2) 0.043(2) -0.0135(18) 0.0064(18) 0.0061(17)
O10 0.023(2) 0.035(2) 0.033(2) -0.0128(17) -0.0026(16) -0.0061(16)
O11 0.027(2) 0.027(2) 0.044(2) -0.0150(18) 0.0054(17) 0.0052(16)
O12 0.027(2) 0.033(2) 0.032(2) -0.0142(17) -0.0104(17) 0.0065(16)
P1 0.0104(6) 0.0197(6) 0.0183(6) -0.0071(5) 0.0004(5) -0.0007(5)
P2 0.0120(6) 0.0166(6) 0.0188(6) -0.0072(5) -0.0003(5) 0.0009(5)
W1 0.01257(11) 0.01969(12) 0.01893(12) -0.00629(9) 0.00150(8) -0.00275(8)
W2 0.01397(11) 0.01791(12) 0.01822(11) -0.00554(8) 0.00177(8) -0.00014(8)

loop_
_atom_type_symbol
_atom_type_description
_atom_type_scat_dispersion_real
_atom_type_scat_dispersion_imag
_atom_type_scat_source
C C 0.0033 0.0016 'International Tables Vol C Tables 4.2.6.8 and 6.1.1.4'
H H 0.0000 0.0000 'International Tables Vol C Tables 4.2.6.8 and 6.1.1.4'
F F 0.0171 0.0103 'International Tables Vol C Tables 4.2.6.8 and 6.1.1.4'
O O 0.0106 0.0060 'International Tables Vol C Tables 4.2.6.8 and 6.1.1.4'
P P 0.1023 0.0942 'International Tables Vol C Tables 4.2.6.8 and 6.1.1.4'
W W -0.8490 6.8722 'International Tables Vol C Tables 4.2.6.8 and 6.1.1.4'

loop_
_geom_angle_atom_site_label_1
_geom_angle_atom_site_label_2
_geom_angle_atom_site_label_3
_geom_angle
O1 C1 C2 116.1(4)
O1 C1 P1 60.4(2)
C2 C1 P1 122.7(4)
O1 C1 H1A 115.4
C2 C1 H1A 115.4
P1 C1 H1A 115.4
C7 C2 C3 114.4(4)
C7 C2 C1 122.3(4)
C3 C2 C1 123.2(4)
F1 C3 C4 117.7(4)
F1 C3 C2 118.2(4)
C4 C3 C2 124.0(5)
C5 C4 C3 116.9(4)
C5 C4 H4A 121.5
C3 C4 H4A 121.5
F2 C5 C4 117.9(4)
F2 C5 C6 118.7(4)
C4 C5 C6 123.4(4)
C5 C6 C7 116.3(4)
C5 C6 H6A 121.9
C7 C6 H6A 121.9
F3 C7 C6 118.0(4)
F3 C7 C2 117.0(4)
C6 C7 C2 125.0(4)
C21 C8 C9 105.4(4)
C21 C8 C15 114.1(4)
C9 C8 C15 115.3(3)
C21 C8 P1 113.8(3)
C9 C8 P1 109.7(3)
C15 C8 P1 98.6(3)
C10 C9 C14 118.4(4)
C10 C9 C8 122.6(4)
C14 C9 C8 118.7(4)
C9 C10 C11 121.2(4)
C9 C10 H10A 119.4
C11 C10 H10A 119.4
C12 C11 C10 120.0(4)
C12 C11 H11A 120.0
C10 C11 H11A 120.0
C13 C12 C11 119.7(4)
C13 C12 H12A 120.2
C11 C12 H12A 120.2
C12 C13 C14 120.5(4)
C12 C13 H13A 119.8
C14 C13 H13A 119.8
C13 C14 C9 120.2(4)
C13 C14 H14A 119.9
C9 C14 H14A 119.9
C16 C15 C20 117.9(4)
C16 C15 C8 123.0(4)
C20 C15 C8 118.9(4)
C15 C16 C17 120.3(5)
C15 C16 H16A 119.9
C17 C16 H16A 119.9
C18 C17 C16 120.8(5)
C18 C17 H17A 119.6
C16 C17 H17A 119.6
C19 C18 C17 118.8(4)
C19 C18 H18A 120.6
C17 C18 H18A 120.6
C20 C19 C18 120.8(5)
C20 C19 H19A 119.6
C18 C19 H19A 119.6
C19 C20 C15 121.4(4)
C19 C20 H20A 119.3
C15 C20 H20A 119.3
C22 C21 C26 117.0(4)
C22 C21 C8 124.2(4)
C26 C21 C8 118.5(4)
C23 C22 C21 121.2(4)
C23 C22 H22A 119.4
C21 C22 H22A 119.4
C22 C23 C24 120.9(5)
C22 C23 H23A 119.5
C24 C23 H23A 119.5
C23 C24 C25 118.6(5)
C23 C24 H24A 120.7
C25 C24 H24A 120.7
C26 C25 C24 120.8(4)
C26 C25 H25A 119.6
C24 C25 H25A 119.6
C25 C26 C21 121.4(4)
C25 C26 H26A 119.3
C21 C26 H26A 119.3
O2 C27 W1 179.3(4)
O3 C28 W1 178.2(4)
O4 C29 W1 175.8(5)
O5 C30 W1 178.1(4)
O6 C31 W1 176.2(4)
O7 C32 C33 115.9(4)
O7 C32 P2 60.2(2)
C33 C32 P2 122.4(4)
O7 C32 H32A 115.6
C33 C32 H32A 115.6
P2 C32 H32A 115.6
C34 C33 C38 114.4(4)
C34 C33 C32 121.7(4)
C38 C33 C32 123.8(4)
F4 C34 C35 117.5(4)
F4 C34 C33 117.0(4)
C35 C34 C33 125.4(4)
C36 C35 C34 115.3(4)
C36 C35 H35A 122.3
C34 C35 H35A 122.3
F5 C36 C35 118.5(4)
F5 C36 C37 117.3(4)
C35 C36 C37 124.2(4)
C36 C37 C38 117.0(4)
C36 C37 H37A 121.5
C38 C37 H37A 121.5
F6 C38 C37 117.9(4)
F6 C38 C33 118.4(4)
C37 C38 C33 123.7(4)
C52 C39 C46 114.7(4)
C52 C39 C40 105.8(4)
C46 C39 C40 112.7(3)
C52 C39 P2 114.4(3)
C46 C39 P2 98.5(3)
C40 C39 P2 110.9(3)
C45 C40 C41 118.6(4)
C45 C40 C39 123.4(4)
C41 C40 C39 117.8(4)
C42 C41 C40 120.5(4)
C42 C41 H41A 119.8
C40 C41 H41A 119.8
C43 C42 C41 120.6(4)
C43 C42 H42A 119.7
C41 C42 H42A 119.7
C42 C43 C44 119.9(5)
C42 C43 H43A 120.1
C44 C43 H43A 120.1
C43 C44 C45 119.7(4)
C43 C44 H44A 120.1
C45 C44 H44A 120.1
C40 C45 C44 120.5(4)
C40 C45 H45A 119.8
C44 C45 H45A 119.8
C51 C46 C47 117.1(4)
C51 C46 C39 123.3(4)
C47 C46 C39 119.6(4)
C48 C47 C46 121.1(5)
C48 C47 H47A 119.4
C46 C47 H47A 119.4
C49 C48 C47 120.3(5)
C49 C48 H48A 119.8
C47 C48 H48A 119.8
C50 C49 C48 119.8(5)
C50 C49 H49A 120.1
C48 C49 H49A 120.1
C49 C50 C51 119.8(5)
C49 C50 H50A 120.1
C51 C50 H50A 120.1
C46 C51 C50 121.8(5)
C46 C51 H51A 119.1
C50 C51 H51A 119.1
C53 C52 C57 117.6(5)
C53 C52 C39 123.0(4)
C57 C52 C39 119.1(4)
C54 C53 C52 121.3(5)
C54 C53 H53A 119.4
C52 C53 H53A 119.4
C53 C54 C55 120.2(5)
C53 C54 H54A 119.9
C55 C54 H54A 119.9
C56 C55 C54 119.1(5)
C56 C55 H55A 120.5
C54 C55 H55A 120.5
C57 C56 C55 120.7(5)
C57 C56 H56A 119.7
C55 C56 H56A 119.7
C56 C57 C52 121.2(5)
C56 C57 H57A 119.4
C52 C57 H57A 119.4
O8 C58 W2 179.6(5)
O9 C59 W2 175.5(5)
O10 C60 W2 174.0(4)
O11 C61 W2 178.3(5)
O12 C62 W2 174.9(5)
C1 O1 P1 69.0(2)
C32 O7 P2 69.6(2)
O1 P1 C1 50.62(17)
O1 P1 C8 108.58(19)
C1 P1 C8 106.6(2)
O1 P1 W1 117.36(13)
C1 P1 W1 127.83(17)
C8 P1 W1 123.18(15)
O7 P2 C32 50.23(18)
O7 P2 C39 108.55(18)
C32 P2 C39 106.4(2)
O7 P2 W2 117.00(12)
C32 P2 W2 126.55(16)
C39 P2 W2 124.51(15)
C27 W1 C31 86.59(19)
C27 W1 C29 87.57(19)
C31 W1 C29 174.2(2)
C27 W1 C28 90.45(19)
C31 W1 C28 92.12(19)
C29 W1 C28 87.69(18)
C27 W1 C30 92.10(19)
C31 W1 C30 90.82(18)
C29 W1 C30 89.62(18)
C28 W1 C30 176.22(17)
C27 W1 P1 175.87(14)
C31 W1 P1 91.94(14)
C29 W1 P1 93.87(15)
C28 W1 P1 85.75(14)
C30 W1 P1 91.78(14)
C58 W2 C59 92.8(2)
C58 W2 C62 85.1(2)
C59 W2 C62 92.14(18)
C58 W2 C61 91.5(2)
C59 W2 C61 175.11(19)
C62 W2 C61 90.42(18)
C58 W2 C60 86.8(2)
C59 W2 C60 86.41(19)
C62 W2 C60 171.69(19)
C61 W2 C60 91.64(18)
C58 W2 P2 177.99(15)
C59 W2 P2 85.19(15)
C62 W2 P2 94.49(15)
C61 W2 P2 90.46(14)
C60 W2 P2 93.54(14)

loop_
_geom_bond_atom_site_label_1
_geom_bond_atom_site_label_2
_geom_bond_distance
C1 O1 1.479(5)
C1 C2 1.486(6)
C1 P1 1.786(5)
C1 H1A 1.0000
C2 C7 1.384(7)
C2 C3 1.390(6)
C3 F1 1.356(6)
C3 C4 1.381(7)
C4 C5 1.370(7)
C4 H4A 0.9500
C5 F2 1.352(5)
C5 C6 1.373(6)
C6 C7 1.377(6)
C6 H6A 0.9500
C7 F3 1.360(5)
C8 C21 1.539(7)
C8 C9 1.539(6)
C8 C15 1.546(6)
C8 P1 1.892(4)
C9 C10 1.379(6)
C9 C14 1.407(6)
C10 C11 1.394(6)
C10 H10A 0.9500
C11 C12 1.385(7)
C11 H11A 0.9500
C12 C13 1.379(7)
C12 H12A 0.9500
C13 C14 1.393(6)
C13 H13A 0.9500
C14 H14A 0.9500
C15 C16 1.395(6)
C15 C20 1.399(6)
C16 C17 1.396(7)
C16 H16A 0.9500
C17 C18 1.391(7)
C17 H17A 0.9500
C18 C19 1.378(7)
C18 H18A 0.9500
C19 C20 1.376(6)
C19 H19A 0.9500
C20 H20A 0.9500
C21 C22 1.399(7)
C21 C26 1.405(6)
C22 C23 1.381(7)
C22 H22A 0.9500
C23 C24 1.381(7)
C23 H23A 0.9500
C24 C25 1.389(7)
C24 H24A 0.9500
C25 C26 1.374(7)
C25 H25A 0.9500
C26 H26A 0.9500
C27 O2 1.158(6)
C27 W1 1.992(5)
C28 O3 1.138(6)
C28 W1 2.056(5)
C29 O4 1.137(6)
C29 W1 2.050(5)
C30 O5 1.132(6)
C30 W1 2.061(5)
C31 O6 1.143(6)
C31 W1 2.044(5)
C32 O7 1.475(5)
C32 C33 1.483(6)
C32 P2 1.798(4)
C32 H32A 1.0000
C33 C34 1.386(7)
C33 C38 1.395(6)
C34 F4 1.356(5)
C34 C35 1.383(7)
C35 C36 1.369(6)
C35 H35A 0.9500
C36 F5 1.356(5)
C36 C37 1.373(7)
C37 C38 1.376(7)
C37 H37A 0.9500
C38 F6 1.347(5)
C39 C52 1.528(7)
C39 C46 1.541(6)
C39 C40 1.547(6)
C39 P2 1.890(4)
C40 C45 1.387(6)
C40 C41 1.392(6)
C41 C42 1.390(7)
C41 H41A 0.9500
C42 C43 1.369(7)
C42 H42A 0.9500
C43 C44 1.383(7)
C43 H43A 0.9500
C44 C45 1.404(7)
C44 H44A 0.9500
C45 H45A 0.9500
C46 C51 1.390(6)
C46 C47 1.407(6)
C47 C48 1.385(7)
C47 H47A 0.9500
C48 C49 1.380(7)
C48 H48A 0.9500
C49 C50 1.378(7)
C49 H49A 0.9500
C50 C51 1.393(6)
C50 H50A 0.9500
C51 H51A 0.9500
C52 C53 1.390(6)
C52 C57 1.404(6)
C53 C54 1.388(7)
C53 H53A 0.9500
C54 C55 1.390(7)
C54 H54A 0.9500
C55 C56 1.386(7)
C55 H55A 0.9500
C56 C57 1.375(7)
C56 H56A 0.9500
C57 H57A 0.9500
C58 O8 1.134(6)
C58 W2 2.004(5)
C59 O9 1.146(6)
C59 W2 2.042(5)
C60 O10 1.145(6)
C60 W2 2.055(5)
C61 O11 1.143(6)
C61 W2 2.052(5)
C62 O12 1.132(6)
C62 W2 2.049(5)
O1 P1 1.663(3)
O7 P2 1.666(3)
P1 W1 2.4656(13)
P2 W2 2.4698(13)

loop_
_geom_torsion_atom_site_label_1
_geom_torsion_atom_site_label_2
_geom_torsion_atom_site_label_3
_geom_torsion_atom_site_label_4
_geom_torsion
O1 C1 C2 C7 -142.8(5)
P1 C1 C2 C7 -72.6(6)
O1 C1 C2 C3 40.8(7)
P1 C1 C2 C3 110.9(5)
C7 C2 C3 F1 -178.2(4)
C1 C2 C3 F1 -1.5(7)
C7 C2 C3 C4 0.2(8)
C1 C2 C3 C4 176.9(5)
F1 C3 C4 C5 178.4(5)
C2 C3 C4 C5 0.0(8)
C3 C4 C5 F2 -179.1(5)
C3 C4 C5 C6 -0.3(8)
F2 C5 C6 C7 179.1(4)
C4 C5 C6 C7 0.4(8)
C5 C6 C7 F3 179.9(4)
C5 C6 C7 C2 -0.2(8)
C3 C2 C7 F3 179.8(4)
C1 C2 C7 F3 3.1(7)
C3 C2 C7 C6 -0.1(8)
C1 C2 C7 C6 -176.8(5)
C21 C8 C9 C10 97.7(5)
C15 C8 C9 C10 -135.5(5)
P1 C8 C9 C10 -25.2(6)
C21 C8 C9 C14 -75.3(5)
C15 C8 C9 C14 51.5(6)
P1 C8 C9 C14 161.7(3)
C14 C9 C10 C11 -3.3(7)
C8 C9 C10 C11 -176.4(5)
C9 C10 C11 C12 1.0(8)
C10 C11 C12 C13 0.9(8)
C11 C12 C13 C14 -0.4(8)
C12 C13 C14 C9 -1.9(8)
C10 C9 C14 C13 3.7(7)
C8 C9 C14 C13 177.1(4)
C21 C8 C15 C16 133.5(4)
C9 C8 C15 C16 11.2(6)
P1 C8 C15 C16 -105.5(4)
C21 C8 C15 C20 -51.7(5)
C9 C8 C15 C20 -174.0(4)
P1 C8 C15 C20 69.3(5)
C20 C15 C16 C17 1.7(7)
C8 C15 C16 C17 176.6(4)
C15 C16 C17 C18 -0.3(8)
C16 C17 C18 C19 -0.5(8)
C17 C18 C19 C20 -0.2(8)
C18 C19 C20 C15 1.8(8)
C16 C15 C20 C19 -2.5(7)
C8 C15 C20 C19 -177.5(4)
C9 C8 C21 C22 117.5(4)
C15 C8 C21 C22 -10.1(6)
P1 C8 C21 C22 -122.3(4)
C9 C8 C21 C26 -56.4(5)
C15 C8 C21 C26 176.0(4)
P1 C8 C21 C26 63.8(5)
C26 C21 C22 C23 -1.5(6)
C8 C21 C22 C23 -175.5(4)
C21 C22 C23 C24 0.1(7)
C22 C23 C24 C25 1.6(7)
C23 C24 C25 C26 -2.0(7)
C24 C25 C26 C21 0.6(6)
C22 C21 C26 C25 1.2(6)
C8 C21 C26 C25 175.5(4)
O7 C32 C33 C34 144.9(4)
P2 C32 C33 C34 75.1(6)
O7 C32 C33 C38 -38.2(7)
P2 C32 C33 C38 -108.0(5)
C38 C33 C34 F4 179.7(4)
C32 C33 C34 F4 -3.2(7)
C38 C33 C34 C35 -1.5(8)
C32 C33 C34 C35 175.6(5)
F4 C34 C35 C36 -179.7(4)
C33 C34 C35 C36 1.5(8)
C34 C35 C36 F5 -178.6(4)
C34 C35 C36 C37 -0.6(8)
F5 C36 C37 C38 177.9(4)
C35 C36 C37 C38 -0.1(8)
C36 C37 C38 F6 -178.5(5)
C36 C37 C38 C33 0.0(8)
C34 C33 C38 F6 179.3(4)
C32 C33 C38 F6 2.2(7)
C34 C33 C38 C37 0.7(7)
C32 C33 C38 C37 -176.4(5)
C52 C39 C40 C45 -103.5(5)
C46 C39 C40 C45 130.5(5)
P2 C39 C40 C45 21.1(6)
C52 C39 C40 C41 69.9(5)
C46 C39 C40 C41 -56.2(6)
P2 C39 C40 C41 -165.5(4)
C45 C40 C41 C42 -5.1(7)
C39 C40 C41 C42 -178.8(4)
C40 C41 C42 C43 2.4(8)
C41 C42 C43 C44 0.9(8)
C42 C43 C44 C45 -1.5(8)
C41 C40 C45 C44 4.5(7)
C39 C40 C45 C44 177.8(5)
C43 C44 C45 C40 -1.3(8)
C52 C39 C46 C51 -131.9(4)
C40 C39 C46 C51 -10.8(6)
P2 C39 C46 C51 106.2(4)
C52 C39 C46 C47 50.8(5)
C40 C39 C46 C47 172.0(4)
P2 C39 C46 C47 -71.0(5)
C51 C46 C47 C48 3.2(7)
C39 C46 C47 C48 -179.4(5)
C46 C47 C48 C49 -0.6(8)
C47 C48 C49 C50 -2.5(8)
C48 C49 C50 C51 2.8(8)
C47 C46 C51 C50 -2.8(7)
C39 C46 C51 C50 179.9(4)
C49 C50 C51 C46 -0.1(8)
C46 C39 C52 C53 10.4(6)
C40 C39 C52 C53 -114.4(4)
P2 C39 C52 C53 123.2(4)
C46 C39 C52 C57 -176.7(4)
C40 C39 C52 C57 58.5(5)
P2 C39 C52 C57 -63.9(5)
C57 C52 C53 C54 1.9(6)
C39 C52 C53 C54 174.9(4)
C52 C53 C54 C55 -0.4(7)
C53 C54 C55 C56 -0.4(7)
C54 C55 C56 C57 -0.4(7)
C55 C56 C57 C52 1.9(7)
C53 C52 C57 C56 -2.7(6)
C39 C52 C57 C56 -175.9(4)
C2 C1 O1 P1 114.5(4)
C33 C32 O7 P2 -114.1(4)
C1 O1 P1 C8 96.6(3)
C1 O1 P1 W1 -118.0(2)
C2 C1 P1 O1 -103.7(4)
O1 C1 P1 C8 -100.7(2)
C2 C1 P1 C8 155.7(4)
O1 C1 P1 W1 96.6(2)
C2 C1 P1 W1 -7.0(5)
C21 C8 P1 O1 -32.4(4)
C9 C8 P1 O1 85.5(3)
C15 C8 P1 O1 -153.6(3)
C21 C8 P1 C1 20.9(4)
C9 C8 P1 C1 138.7(3)
C15 C8 P1 C1 -100.3(3)
C21 C8 P1 W1 -175.4(2)
C9 C8 P1 W1 -57.6(3)
C15 C8 P1 W1 63.4(3)
C32 O7 P2 C39 -96.2(3)
C32 O7 P2 W2 116.5(2)
C33 C32 P2 O7 103.4(4)
O7 C32 P2 C39 100.7(2)
C33 C32 P2 C39 -155.8(4)
O7 C32 P2 W2 -96.8(2)
C33 C32 P2 W2 6.6(5)
C52 C39 P2 O7 34.8(4)
C46 C39 P2 O7 156.8(3)
C40 C39 P2 O7 -84.8(3)
C52 C39 P2 C32 -18.0(4)
C46 C39 P2 C32 104.0(3)
C40 C39 P2 C32 -137.6(3)
C52 C39 P2 W2 179.0(2)
C46 C39 P2 W2 -58.9(3)
C40 C39 P2 W2 59.4(3)
O2 C27 W1 C31 35(33)
O2 C27 W1 C29 -145(33)
O2 C27 W1 C28 -57(33)
O2 C27 W1 C30 126(33)
O2 C27 W1 P1 -34(34)
O6 C31 W1 C27 -18(7)
O6 C31 W1 C29 -16(8)
O6 C31 W1 C28 72(7)
O6 C31 W1 C30 -110(7)
O6 C31 W1 P1 158(7)
O4 C29 W1 C27 3(6)
O4 C29 W1 C31 1(7)
O4 C29 W1 C28 -88(6)
O4 C29 W1 C30 95(6)
O4 C29 W1 P1 -173(6)
O3 C28 W1 C27 -153(14)
O3 C28 W1 C31 120(14)
O3 C28 W1 C29 -65(14)
O3 C28 W1 C30 -21(15)
O3 C28 W1 P1 29(14)
O5 C30 W1 C27 41(13)
O5 C30 W1 C31 128(13)
O5 C30 W1 C29 -47(13)
O5 C30 W1 C28 -91(13)
O5 C30 W1 P1 -140(13)
O1 P1 W1 C27 -54.8(18)
C1 P1 W1 C27 -114.6(18)
C8 P1 W1 C27 85.3(18)
O1 P1 W1 C31 -123.90(18)
C1 P1 W1 C31 176.3(2)
C8 P1 W1 C31 16.2(2)
O1 P1 W1 C29 55.47(18)
C1 P1 W1 C29 -4.4(2)
C8 P1 W1 C29 -164.4(2)
O1 P1 W1 C28 -31.92(18)
C1 P1 W1 C28 -91.7(2)
C8 P1 W1 C28 108.2(2)
O1 P1 W1 C30 145.21(18)
C1 P1 W1 C30 85.4(2)
C8 P1 W1 C30 -74.7(2)
O8 C58 W2 C59 -123(57)
O8 C58 W2 C62 145(57)
O8 C58 W2 C61 55(57)
O8 C58 W2 C60 -37(57)
O8 C58 W2 P2 -135(55)
O9 C59 W2 C58 172(5)
O9 C59 W2 C62 -103(5)
O9 C59 W2 C61 19(7)
O9 C59 W2 C60 86(5)
O9 C59 W2 P2 -8(5)
O12 C62 W2 C58 15(5)
O12 C62 W2 C59 -78(5)
O12 C62 W2 C61 106(5)
O12 C62 W2 C60 2(6)
O12 C62 W2 P2 -163(5)
O11 C61 W2 C58 2(15)
O11 C61 W2 C59 155(14)
O11 C61 W2 C62 -84(15)
O11 C61 W2 C60 88(15)
O11 C61 W2 P2 -178(100)
O10 C60 W2 C58 -20(4)
O10 C60 W2 C59 73(4)
O10 C60 W2 C62 -7(5)
O10 C60 W2 C61 -111(4)
O10 C60 W2 P2 158(4)
O7 P2 W2 C58 47(4)
C32 P2 W2 C58 106(4)
C39 P2 W2 C58 -94(4)
O7 P2 W2 C59 34.78(18)
C32 P2 W2 C59 93.7(2)
C39 P2 W2 C59 -106.8(2)
O7 P2 W2 C62 126.55(18)
C32 P2 W2 C62 -174.5(2)
C39 P2 W2 C62 -15.0(2)
O7 P2 W2 C61 -142.99(18)
C32 P2 W2 C61 -84.0(2)
C39 P2 W2 C61 75.4(2)
O7 P2 W2 C60 -51.31(18)
C32 P2 W2 C60 7.6(2)
C39 P2 W2 C60 167.1(2)
